data_7150906
loop_
_publ_author_name
'Grabowsky, Simon'
'Pfeuffer, Thomas'
'Morgenroth, Wolfgang'
'Paulmann, Carsten'
'Schirmeister, Tanja'
'Luger, Peter'

_publ_contact_author
;
  Prof. Dr. Peter Luger
  Freie Universit\"at Berlin
  Institut f\"ur Chemie und Biochemie
  Kristallographie
  Fabeckstr. 36a
  14195 Berlin
  Germany
;
_publ_section_title
;
 A comparative study on the experimentally derived electron densities
 of three protease inhibitor model compounds
;
_journal_issue 13
_journal_name_full 'Organic &amp; Biomolecular Chemistry'
_journal_page_first 2295
_journal_page_last 2307
_journal_paper_doi 10.1039/b802831a
_journal_volume 6
_journal_year 2008
_chemical_formula_moiety 'C12 H11 N O7'
_chemical_formula_sum 'C12 H11 N O7'
_chemical_formula_weight 281.22
_chemical_name_common 'acceptor-substituted oxirane'
_space_group_IT_number 2
_symmetry_cell_setting triclinic
_symmetry_space_group_name_Hall '-P 1'
_symmetry_space_group_name_H-M 'P -1'
_atom_sites_solution_hydrogens geom
_atom_sites_solution_primary direct
_atom_sites_solution_secondary difmap
_cell_angle_alpha 86.198(1)
_cell_angle_beta 74.105(1)
_cell_angle_gamma 60.673(1)
_cell_formula_units_Z 2
_cell_length_a 7.746(1)
_cell_length_b 8.080(1)
_cell_length_c 11.835(1)
_cell_measurement_reflns_used 2938
_cell_measurement_temperature 100
_cell_measurement_theta_max 41.81
_cell_measurement_theta_min 14.48
_cell_volume 619.07(12)
_computing_cell_refinement 'XDS Kabsch, W. J. Appl. Cryst. 26, 795 (1993)'
_computing_data_collection 'XDS Kabsch, W. J. Appl. Cryst. 26, 795 (1993)'
_computing_data_reduction 'SORTAV Blessing, R. J. Appl. Cryst. 22, 396 (1989)'
_computing_molecular_graphics 'Volkov et al, (2006)'
_computing_publication_material 'Volkov et al, (2006)'
_computing_structure_refinement 'Volkov et al, (2006)'
_computing_structure_solution 'SHELXS-97 (Sheldrick, 1990)'
_diffrn_ambient_temperature 100
_diffrn_measured_fraction_theta_full 0.953
_diffrn_measured_fraction_theta_max 0.842
_diffrn_measurement_device_type 'MarCCD 165 detector'
_diffrn_measurement_method 'phi scans'
_diffrn_radiation_type synchrotron
_diffrn_radiation_wavelength 0.56000
_diffrn_reflns_av_R_equivalents 0.0762
_diffrn_reflns_av_sigmaI/netI 0.0721
_diffrn_reflns_limit_h_max 18
_diffrn_reflns_limit_h_min -17
_diffrn_reflns_limit_k_max 19
_diffrn_reflns_limit_k_min -19
_diffrn_reflns_limit_l_max 28
_diffrn_reflns_limit_l_min 0
_diffrn_reflns_number 126224
_diffrn_reflns_theta_full 20.49
_diffrn_reflns_theta_max 41.81
_diffrn_reflns_theta_min 1.41
_diffrn_standards_decay_% 0
_exptl_absorpt_coefficient_mu 0.076
_exptl_absorpt_correction_type none
_exptl_crystal_colour colourless
_exptl_crystal_density_diffrn 1.509
_exptl_crystal_density_method 'not measured'
_exptl_crystal_description block
_exptl_crystal_F_000 292
_exptl_crystal_size_max 0.60
_exptl_crystal_size_mid 0.40
_exptl_crystal_size_min 0.15
_refine_diff_density_max 0.189
_refine_diff_density_min -0.396
_refine_diff_density_rms 0.046
_refine_ls_extinction_method none
_refine_ls_goodness_of_fit_ref 0.996
_refine_ls_hydrogen_treatment refU
_refine_ls_matrix_type full
_refine_ls_number_parameters 391
_refine_ls_number_reflns 8523
_refine_ls_number_restraints 0
_refine_ls_R_factor_all 0.058
_refine_ls_R_factor_gt 0.032
_refine_ls_R_Fsqd_factor 0.048
_refine_ls_shift/su_max 0
_refine_ls_structure_factor_coef F
_refine_ls_weighting_details
;
calc w1 = 1/[s^2^(Fo)]
;
_refine_ls_weighting_scheme calc
_refine_ls_wR_factor_ref 0.044
_reflns_number_gt 8523
_reflns_number_total 14724
_reflns_threshold_expression >3sigma(I)
_cod_data_source_file b802831a.txt
_cod_data_source_block Oxiran
_cod_database_code 7150906

loop_
_space_group_symop_id
_space_group_symop_operation_xyz
1 +X,+Y,+Z
2 -X,-Y,-Z

loop_
_atom_site_aniso_label
_atom_site_aniso_U_11
_atom_site_aniso_U_22
_atom_site_aniso_U_33
_atom_site_aniso_U_12
_atom_site_aniso_U_13
_atom_site_aniso_U_23
O1 0.0480(3) 0.02512(19) 0.0328(3) -0.0252(2) -0.01017(19) -0.00168(18)
O2 0.0537(4) 0.0332(2) 0.0238(2) -0.0258(2) -0.01400(19) -0.00246(19)
O3 0.02317(14) 0.02303(16) 0.02096(13) -0.01370(13) -0.00704(13) 0.00504(14)
O4 0.01789(11) 0.02102(14) 0.02211(13) -0.01237(11) -0.00779(11) 0.00325(12)
O5 0.02022(13) 0.02079(15) 0.02149(13) -0.01350(12) -0.00336(12) -0.00209(11)
O6 0.01546(11) 0.01864(13) 0.02617(15) -0.00869(10) -0.00214(11) -0.00776(12)
O7 0.01540(10) 0.01947(14) 0.02346(14) -0.00711(10) -0.00634(14) -0.00356(12)
N2 0.02298(18) 0.02103(17) 0.02359(18) -0.01276(13) -0.00519(12) -0.00446(15)
C1 0.01615(13) 0.01830(17) 0.02013(16) -0.00940(13) -0.00212(13) -0.00449(13)
C2 0.01429(12) 0.01583(15) 0.01802(14) -0.00762(11) -0.00351(12) -0.00289(12)
C3 0.01655(13) 0.01604(14) 0.01798(14) -0.00843(11) -0.00215(10) -0.00310(12)
C4 0.02384(16) 0.01747(16) 0.01724(15) -0.01054(13) -0.00337(12) -0.00161(12)
C5 0.02173(15) 0.01742(15) 0.01871(15) -0.01114(13) -0.00311(12) -0.00131(12)
C6 0.02318(16) 0.01860(16) 0.01765(15) -0.01155(13) -0.00487(12) -0.00076(12)
C7 0.02397(16) 0.01668(16) 0.01888(15) -0.01130(13) -0.00356(12) -0.00095(12)
C8 0.01779(14) 0.01685(14) 0.01875(14) -0.00942(12) -0.00352(11) -0.00225(12)
C9 0.01573(11) 0.01576(13) 0.01608(12) -0.00860(10) -0.00387(10) -0.00093(10)
C10 0.01901(14) 0.02543(19) 0.02693(18) -0.01407(14) -0.00668(13) -0.00028(14)
C11 0.01558(12) 0.01654(14) 0.01792(13) -0.00909(11) -0.00374(11) -0.00252(11)
C12 0.02237(16) 0.02305(19) 0.0380(3) -0.01047(14) -0.00291(17) -0.01363(18)

loop_
_atom_site_label
_atom_site_fract_x
_atom_site_fract_y
_atom_site_fract_z
_atom_site_occupancy
_atom_site_symmetry_multiplicity
_atom_site_U_iso_or_equiv
O1 0.22981(8) 1.24582(9) 0.54056(7) 1 2 0.032
O2 0.23779(9) 1.06887(10) 0.68593(6) 1 2 0.034
O3 0.62500(7) 0.61634(6) 0.06896(4) 1 2 0.021
O4 0.76238(6) 0.41570(6) 0.20079(4) 1 2 0.019
O5 0.40368(7) 0.17999(6) 0.16857(3) 1 2 0.020
O6 0.71006(6) 0.15321(6) 0.06819(4) 1 2 0.020
O7 0.25847(6) 0.58310(6) 0.17514(4) 1 2 0.020
N2 0.24031(6) 1.09956(8) 0.58320(5) 1 2 0.022
C1 0.29256(7) 0.53500(7) 0.28894(5) 1 2 0.018
C2 0.46062(6) 0.44372(6) 0.17803(4) 1 2 0.016
C3 0.27982(6) 0.68375(6) 0.36358(4) 1 2 0.017
C4 0.28329(7) 0.84596(7) 0.31613(4) 1 2 0.020
C5 0.26310(7) 0.65969(6) 0.48362(4) 1 2 0.019
C6 0.25188(7) 0.79519(7) 0.55610(4) 1 2 0.019
C7 0.27201(7) 0.98243(6) 0.38789(4) 1 2 0.020
C8 0.25616(6) 0.95414(6) 0.50648(4) 1 2 0.018
C9 0.62413(6) 0.50329(6) 0.14053(4) 1 2 0.015
C10 0.92505(7) 0.46398(7) 0.17931(4) 1 2 0.022
C11 0.52012(6) 0.24361(6) 0.13845(4) 1 2 0.016
C12 0.77604(8) -0.03540(8) 0.02078(6) 1 2 0.028
H1 0.22626 0.449498 0.337738 1 2 0.038(5)
H4 0.294397 0.871287 0.2241 1 2 0.038(4)
H5 0.258072 0.536142 0.521933 1 2 0.038(4)
H6 0.238241 0.782775 0.649394 1 2 0.049(4)
H7 0.279309 1.107411 0.354169 1 2 0.048(4)
H10A 0.85852 0.611618 0.204154 1 2 0.054(5)
H10B 1.003724 0.441301 0.087689 1 2 0.046(4)
H10C 1.016598 0.384206 0.236629 1 2 0.052(4)
H12A 0.929129 -0.09891 -0.03617 1 2 0.105(7)
H12B 0.781566 -0.13309 0.086689 1 2 0.126(9)
H12C 0.667988 -0.012075 -0.026423 1 2 0.062(5)

loop_
_geom_angle_atom_site_label_1
_geom_angle_atom_site_label_2
_geom_angle_atom_site_label_3
_geom_angle
_geom_angle_site_symmetry_1
_geom_angle_site_symmetry_2
_geom_angle_site_symmetry_3
_geom_angle_publ_flag
C9 O4 C10 116.61(4) 1_555 1_555 1_555 yes
C11 O6 C12 115.38(4) 1_555 1_555 1_555 yes
C1 O7 C2 62.79(3) 1_555 1_555 1_555 yes
O1 N2 O2 123.49(7) 1_555 1_555 1_555 yes
O1 N2 C8 118.15(6) 1_555 1_555 1_555 yes
O2 N2 C8 118.36(6) 1_555 1_555 1_555 yes
O7 C1 C2 58.13(3) 1_555 1_555 1_555 yes
O7 C1 C3 117.42(4) 1_555 1_555 1_555 yes
O7 C1 H1 116.15 1_555 1_555 1_555 yes
C2 C1 C3 121.92(4) 1_555 1_555 1_555 yes
C2 C1 H1 117.30 1_555 1_555 1_555 yes
C3 C1 H1 114.32 1_555 1_555 1_555 yes
O7 C2 C1 59.08(3) 1_555 1_555 1_555 yes
O7 C2 C9 116.27(4) 1_555 1_555 1_555 yes
O7 C2 C11 113.73(3) 1_555 1_555 1_555 yes
C1 C2 C9 118.99(3) 1_555 1_555 1_555 yes
C1 C2 C11 117.48(4) 1_555 1_555 1_555 yes
C9 C2 C11 117.69(3) 1_555 1_555 1_555 yes
C1 C3 C4 121.32(4) 1_555 1_555 1_555 yes
C1 C3 C5 118.68(4) 1_555 1_555 1_555 yes
C4 C3 C5 120.00(4) 1_555 1_555 1_555 yes
C3 C4 C7 120.10(5) 1_555 1_555 1_555 yes
C3 C4 H4 122.58 1_555 1_555 1_555 yes
C7 C4 H4 117.33 1_555 1_555 1_555 yes
C3 C5 C6 120.36(4) 1_555 1_555 1_555 yes
C3 C5 H5 120.94 1_555 1_555 1_555 yes
C6 C5 H5 118.70 1_555 1_555 1_555 yes
C5 C6 C8 118.30(5) 1_555 1_555 1_555 yes
C5 C6 H6 122.90 1_555 1_555 1_555 yes
C8 C6 H6 118.80 1_555 1_555 1_555 yes
C4 C7 C8 118.51(4) 1_555 1_555 1_555 yes
C4 C7 H7 122.42 1_555 1_555 1_555 yes
C8 C7 H7 119.04 1_555 1_555 1_555 yes
N2 C8 C6 118.50(4) 1_555 1_555 1_555 yes
N2 C8 C7 118.77(4) 1_555 1_555 1_555 yes
C6 C8 C7 122.73(4) 1_555 1_555 1_555 yes
O3 C9 O4 125.54(4) 1_555 1_555 1_555 yes
O3 C9 C2 124.89(4) 1_555 1_555 1_555 yes
O4 C9 C2 109.55(4) 1_555 1_555 1_555 yes
O4 C10 H10A 109.05 1_555 1_555 1_555 yes
O4 C10 H10B 110.24 1_555 1_555 1_555 yes
O4 C10 H10C 105.80 1_555 1_555 1_555 yes
H10A C10 H10B 107.22 1_555 1_555 1_555 yes
H10A C10 H10C 108.22 1_555 1_555 1_555 yes
H10B C10 H10C 116.15 1_555 1_555 1_555 yes
O5 C11 O6 125.88(4) 1_555 1_555 1_555 yes
O5 C11 C2 122.55(4) 1_555 1_555 1_555 yes
O6 C11 C2 111.57(4) 1_555 1_555 1_555 yes
O6 C12 H12A 111.44 1_555 1_555 1_555 yes
O6 C12 H12B 113.33 1_555 1_555 1_555 yes
O6 C12 H12C 103.90 1_555 1_555 1_555 yes
H12A C12 H12B 104.52 1_555 1_555 1_555 yes
H12A C12 H12C 111.12 1_555 1_555 1_555 yes
H12B C12 H12C 112.73 1_555 1_555 1_555 yes

loop_
_geom_bond_atom_site_label_1
_geom_bond_atom_site_label_2
_geom_bond_distance
_geom_bond_site_symmetry_1
_geom_bond_site_symmetry_2
_geom_bond_publ_flag
O1 N2 1.2276(9) 1_555 1_555 yes
O2 N2 1.2213(9) 1_555 1_555 yes
O3 C9 1.2051(7) 1_555 1_555 yes
O4 C9 1.3287(6) 1_555 1_555 yes
O4 C10 1.4482(6) 1_555 1_555 yes
O5 C11 1.2076(6) 1_555 1_555 yes
O6 C11 1.3219(6) 1_555 1_555 yes
O6 C12 1.4463(6) 1_555 1_555 yes
O7 C1 1.4351(8) 1_555 1_555 yes
O7 C2 1.4207(7) 1_555 1_555 yes
N2 C8 1.4695(6) 1_555 1_555 yes
C1 C2 1.4878(6) 1_555 1_555 yes
C1 C3 1.4871(6) 1_555 1_555 yes
C1 H1 1.0985 1_555 1_555 yes
C2 C9 1.5145(6) 1_555 1_555 yes
C2 C11 1.5160(5) 1_555 1_555 yes
C3 C4 1.4008(6) 1_555 1_555 yes
C3 C5 1.4001(6) 1_555 1_555 yes
C4 C7 1.3907(6) 1_555 1_555 yes
C4 H4 1.0826 1_555 1_555 yes
C5 C6 1.3902(6) 1_555 1_555 yes
C5 H5 1.0826 1_555 1_555 yes
C6 C8 1.3880(7) 1_555 1_555 yes
C6 H6 1.0826 1_555 1_555 yes
C7 C8 1.3884(7) 1_555 1_555 yes
C7 H7 1.0828 1_555 1_555 yes
C10 H10A 1.0660 1_555 1_555 yes
C10 H10B 1.0657 1_555 1_555 yes
C10 H10C 1.0660 1_555 1_555 yes
C12 H12A 1.0657 1_555 1_555 yes
C12 H12B 1.0663 1_555 1_555 yes
C12 H12C 1.0657 1_555 1_555 yes

loop_
_geom_torsion_atom_site_label_1
_geom_torsion_atom_site_label_2
_geom_torsion_atom_site_label_3
_geom_torsion_atom_site_label_4
_geom_torsion
_geom_torsion_site_symmetry_1
_geom_torsion_site_symmetry_2
_geom_torsion_site_symmetry_3
_geom_torsion_site_symmetry_4
_geom_torsion_publ_flag
C10 O4 C9 O3 1.14(5) 1_555 1_555 1_555 1_555 yes
C10 O4 C9 C2 -177.23(5) 1_555 1_555 1_555 1_555 yes
C9 O4 C10 H10A 62.06 1_555 1_555 1_555 1_555 yes
C9 O4 C10 H10B -55.40 1_555 1_555 1_555 1_555 yes
C9 O4 C10 H10C 178.27 1_555 1_555 1_555 1_555 yes
C12 O6 C11 O5 2.81(5) 1_555 1_555 1_555 1_555 yes
C12 O6 C11 C2 -176.71(5) 1_555 1_555 1_555 1_555 yes
C11 O6 C12 H12A 178.96 1_555 1_555 1_555 1_555 yes
C11 O6 C12 H12B -63.48 1_555 1_555 1_555 1_555 yes
C11 O6 C12 H12C 59.22 1_555 1_555 1_555 1_555 yes
C2 O7 C1 C3 112.26(5) 1_555 1_555 1_555 1_555 yes
C1 O7 C2 C9 -109.54(4) 1_555 1_555 1_555 1_555 yes
C1 O7 C2 C11 108.92(4) 1_555 1_555 1_555 1_555 yes
C2 O7 C1 H1 -107.24 1_555 1_555 1_555 1_555 yes
O1 N2 C8 C6 -175.04(7) 1_555 1_555 1_555 1_555 yes
O1 N2 C8 C7 4.11(5) 1_555 1_555 1_555 1_555 yes
O2 N2 C8 C6 4.79(5) 1_555 1_555 1_555 1_555 yes
O2 N2 C8 C7 -176.05(7) 1_555 1_555 1_555 1_555 yes
O7 C1 C2 C9 104.95(4) 1_555 1_555 1_555 1_555 yes
O7 C1 C2 C11 -102.55(4) 1_555 1_555 1_555 1_555 yes
O7 C1 C3 C4 -14.72(4) 1_555 1_555 1_555 1_555 yes
O7 C1 C3 C5 164.97(6) 1_555 1_555 1_555 1_555 yes
C3 C1 C2 O7 -104.57(5) 1_555 1_555 1_555 1_555 yes
C2 C1 C3 C4 53.09(5) 1_555 1_555 1_555 1_555 yes
C2 C1 C3 C5 -127.21(6) 1_555 1_555 1_555 1_555 yes
C3 C1 C2 C9 0.38(4) 1_555 1_555 1_555 1_555 yes
C3 C1 C2 C11 152.88(6) 1_555 1_555 1_555 1_555 yes
H1 C1 C2 O7 105.26 1_555 1_555 1_555 1_555 yes
H1 C1 C2 C9 -149.79 1_555 1_555 1_555 1_555 yes
H1 C1 C2 C11 2.71 1_555 1_555 1_555 1_555 yes
H1 C1 C3 C4 -155.92 1_555 1_555 1_555 1_555 yes
H1 C1 C3 C5 23.77 1_555 1_555 1_555 1_555 yes
O7 C2 C9 O3 -30.81(5) 1_555 1_555 1_555 1_555 yes
O7 C2 C9 O4 147.57(5) 1_555 1_555 1_555 1_555 yes
O7 C2 C11 O5 -42.70(5) 1_555 1_555 1_555 1_555 yes
O7 C2 C11 O6 136.83(5) 1_555 1_555 1_555 1_555 yes
C1 C2 C9 O3 -98.37(6) 1_555 1_555 1_555 1_555 yes
C1 C2 C9 O4 80.01(5) 1_555 1_555 1_555 1_555 yes
C1 C2 C11 O5 23.47(4) 1_555 1_555 1_555 1_555 yes
C1 C2 C11 O6 -157.00(5) 1_555 1_555 1_555 1_555 yes
C11 C2 C9 O3 109.18(6) 1_555 1_555 1_555 1_555 yes
C11 C2 C9 O4 -72.44(4) 1_555 1_555 1_555 1_555 yes
C9 C2 C11 O5 176.33(6) 1_555 1_555 1_555 1_555 yes
C9 C2 C11 O6 -4.13(4) 1_555 1_555 1_555 1_555 yes
C1 C3 C4 C7 -179.73(7) 1_555 1_555 1_555 1_555 yes
C1 C3 C4 H4 0.35 1_555 1_555 1_555 1_555 yes
C1 C3 C5 C6 179.68(6) 1_555 1_555 1_555 1_555 yes
C1 C3 C5 H5 -0.55 1_555 1_555 1_555 1_555 yes
C4 C3 C5 C6 -0.63(4) 1_555 1_555 1_555 1_555 yes
C5 C3 C4 C7 0.58(4) 1_555 1_555 1_555 1_555 yes
C5 C3 C4 H4 -179.34 1_555 1_555 1_555 1_555 yes
C4 C3 C5 H5 179.14 1_555 1_555 1_555 1_555 yes
C3 C4 C7 C8 -0.38(4) 1_555 1_555 1_555 1_555 yes
C3 C4 C7 H7 177.92 1_555 1_555 1_555 1_555 yes
H4 C4 C7 C8 179.54 1_555 1_555 1_555 1_555 yes
H4 C4 C7 H7 -2.15 1_555 1_555 1_555 1_555 yes
C3 C5 C6 C8 0.47(4) 1_555 1_555 1_555 1_555 yes
C3 C5 C6 H6 179.75 1_555 1_555 1_555 1_555 yes
H5 C5 C6 C8 -179.30 1_555 1_555 1_555 1_555 yes
H5 C5 C6 H6 -0.03 1_555 1_555 1_555 1_555 yes
C5 C6 C8 N2 178.84(6) 1_555 1_555 1_555 1_555 yes
C5 C6 C8 C7 -0.28(4) 1_555 1_555 1_555 1_555 yes
H6 C6 C8 N2 -0.47 1_555 1_555 1_555 1_555 yes
H6 C6 C8 C7 -179.59 1_555 1_555 1_555 1_555 yes
C4 C7 C8 N2 -178.88(6) 1_555 1_555 1_555 1_555 yes
C4 C7 C8 C6 0.24(4) 1_555 1_555 1_555 1_555 yes
H7 C7 C8 N2 2.76 1_555 1_555 1_555 1_555 yes
H7 C7 C8 C6 -178.12 1_555 1_555 1_555 1_555 yes
